data_4332646
loop_
_publ_author_name
'Kotzen, Natalie'
'Goldberg, Israel'
'Lipstman, Sofia'
'Vigalok, Arkadi'

_publ_section_title
;
 Unexpected PtIIMigration between the Calixarene Oxygen Atoms
;
_journal_issue 14
_journal_name_full 'Inorganic Chemistry'
_journal_page_first 5266
_journal_page_last 5268
_journal_paper_doi 10.1021/ic0606126
_journal_volume 45
_journal_year 2006
_chemical_formula_moiety 'C71 H80 O4 P2 Pt, C H2 Cl2'
_chemical_formula_sum 'C72 H82 Cl2 O4 P2 Pt'
_chemical_formula_weight 1339.31
_chemical_name_systematic
; 
 ? 
;
_space_group_IT_number 14
_symmetry_cell_setting monoclinic
_symmetry_space_group_name_Hall '-P 2ybc'
_symmetry_space_group_name_H-M 'P 1 21/c 1'
_atom_sites_solution_hydrogens geom
_atom_sites_solution_primary direct
_atom_sites_solution_secondary difmap
_audit_creation_method SHELXL-97
_cell_angle_alpha 90.00
_cell_angle_beta 94.8104(6)
_cell_angle_gamma 90.00
_cell_formula_units_Z 4
_cell_length_a 21.0646(3)
_cell_length_b 12.6317(2)
_cell_length_c 24.6998(5)
_cell_measurement_reflns_used 13830
_cell_measurement_temperature 110(2)
_cell_measurement_theta_max 28.23
_cell_measurement_theta_min 1.85
_cell_volume 6549.02(19)
_computing_cell_refinement Denzo
_computing_data_collection 'Collect, Nonius B.V.'
_computing_data_reduction Denzo
_computing_structure_refinement 'SHELXL-97 (Sheldrick, 1997)'
_computing_structure_solution SIR-97
_diffrn_ambient_temperature 110(2)
_diffrn_detector_area_resol_mean '56 microns'
_diffrn_measured_fraction_theta_full 0.969
_diffrn_measured_fraction_theta_max 0.969
_diffrn_measurement_device_type 'Nonius KappaCCD'
_diffrn_measurement_method '0.7 deg. Phi scans'
_diffrn_radiation_monochromator graphite
_diffrn_radiation_source 'fine-focus sealed tube'
_diffrn_radiation_type MoK\a
_diffrn_radiation_wavelength 0.71073
_diffrn_reflns_av_R_equivalents 0.0530
_diffrn_reflns_av_sigmaI/netI 0.0618
_diffrn_reflns_limit_h_max 27
_diffrn_reflns_limit_h_min 0
_diffrn_reflns_limit_k_max 16
_diffrn_reflns_limit_k_min 0
_diffrn_reflns_limit_l_max 32
_diffrn_reflns_limit_l_min -32
_diffrn_reflns_number 48127
_diffrn_reflns_theta_full 28.23
_diffrn_reflns_theta_max 28.23
_diffrn_reflns_theta_min 1.85
_diffrn_standards_number 0
_exptl_absorpt_coefficient_mu 2.320
_exptl_absorpt_correction_T_max 0.7223
_exptl_absorpt_correction_T_min 0.5947
_exptl_absorpt_correction_type multi-scan
_exptl_absorpt_process_details 'Blessing (1995)'
_exptl_crystal_colour colorless
_exptl_crystal_density_diffrn 1.358
_exptl_crystal_density_method 'not measured'
_exptl_crystal_description prisms
_exptl_crystal_F_000 2752
_exptl_crystal_size_max 0.25
_exptl_crystal_size_mid 0.25
_exptl_crystal_size_min 0.15
_refine_diff_density_max 2.245
_refine_diff_density_min -1.878
_refine_diff_density_rms 0.134
_refine_ls_extinction_method none
_refine_ls_goodness_of_fit_ref 1.015
_refine_ls_hydrogen_treatment constr
_refine_ls_matrix_type full
_refine_ls_number_parameters 746
_refine_ls_number_reflns 15672
_refine_ls_number_restraints 0
_refine_ls_restrained_S_all 1.015
_refine_ls_R_factor_all 0.0753
_refine_ls_R_factor_gt 0.0475
_refine_ls_shift/su_max 0.004
_refine_ls_shift/su_mean 0.000
_refine_ls_structure_factor_coef Fsqd
_refine_ls_weighting_details 'calc w=1/[\s^2^(Fo^2^)+(0.0650P)^2^+10.5265P] where P=(Fo^2^+2Fc^2^)/3'
_refine_ls_weighting_scheme calc
_refine_ls_wR_factor_gt 0.1106
_refine_ls_wR_factor_ref 0.1249
_reflns_number_gt 11587
_reflns_number_total 15672
_reflns_threshold_expression >2sigma(I)
_cod_data_source_file ic0606126sup1.cif
_cod_data_source_block ar15
_cod_original_sg_symbol_H-M 'P 21/c'
_cod_database_code 4332646

loop_
_symmetry_equiv_pos_as_xyz
'x, y, z'
'-x, y+1/2, -z+1/2'
'-x, -y, -z'
'x, -y-1/2, z-1/2'

loop_
_atom_site_label
_atom_site_type_symbol
_atom_site_fract_x
_atom_site_fract_y
_atom_site_fract_z
_atom_site_U_iso_or_equiv
_atom_site_adp_type
_atom_site_occupancy
_atom_site_symmetry_multiplicity
_atom_site_calc_flag
_atom_site_refinement_flags
_atom_site_disorder_assembly
_atom_site_disorder_group
Pt Pt 0.886567(8) 0.199025(12) 0.331339(7) 0.02039(6) Uani 1 1 d . . .
P1 P 0.96382(6) 0.16074(9) 0.27810(5) 0.0223(2) Uani 1 1 d . . .
P2 P 0.93810(6) 0.11436(9) 0.40112(5) 0.0227(2) Uani 1 1 d . . .
O1 O 0.82354(14) 0.2526(2) 0.38405(12) 0.0222(6) Uani 1 1 d . . .
O2 O 0.83588(15) 0.2936(2) 0.27509(12) 0.0223(6) Uani 1 1 d . . .
O3 O 0.86733(14) 0.4991(2) 0.29543(13) 0.0262(7) Uani 1 1 d . . .
HO3 H 0.8594 0.4342 0.2907 0.017(12) Uiso 1 1 d R . .
O4 O 0.85048(15) 0.4462(2) 0.40937(13) 0.0274(7) Uani 1 1 d . . .
HO4 H 0.8390 0.3854 0.3928 0.10(3) Uiso 1 1 d R . .
C1 C 0.6432(2) 0.1430(4) 0.4166(2) 0.0281(10) Uani 1 1 d . . .
C2 C 0.6709(2) 0.1096(3) 0.37025(18) 0.0265(10) Uani 1 1 d . . .
H2 H 0.6482 0.0611 0.3464 0.032 Uiso 1 1 calc R . .
C3 C 0.7306(2) 0.1448(3) 0.35752(18) 0.0222(9) Uani 1 1 d . . .
C4 C 0.7545(2) 0.1066(3) 0.30449(17) 0.0223(9) Uani 1 1 d . . .
H4A H 0.8011 0.0953 0.3097 0.027 Uiso 1 1 calc R . .
H4B H 0.7343 0.0378 0.2944 0.027 Uiso 1 1 calc R . .
C5 C 0.7399(2) 0.1849(3) 0.25870(18) 0.0228(9) Uani 1 1 d . . .
C6 C 0.6831(2) 0.1686(4) 0.22636(19) 0.0272(10) Uani 1 1 d . . .
H6 H 0.6580 0.1086 0.2337 0.033 Uiso 1 1 calc R . .
C7 C 0.6614(2) 0.2351(4) 0.18410(19) 0.0273(10) Uani 1 1 d . . .
C8 C 0.6993(2) 0.3229(4) 0.17521(19) 0.0285(10) Uani 1 1 d . . .
H8 H 0.6856 0.3708 0.1470 0.034 Uiso 1 1 calc R . .
C9 C 0.7565(2) 0.3433(3) 0.20614(18) 0.0238(9) Uani 1 1 d . . .
C10 C 0.7782(2) 0.2729(3) 0.24847(18) 0.0230(9) Uani 1 1 d . . .
C11 C 0.7927(2) 0.4437(3) 0.19579(18) 0.0271(10) Uani 1 1 d . . .
H11A H 0.7829 0.4659 0.1576 0.033 Uiso 1 1 calc R . .
H11B H 0.8390 0.4298 0.2015 0.033 Uiso 1 1 calc R . .
C12 C 0.7751(2) 0.5328(3) 0.23357(18) 0.0233(9) Uani 1 1 d . . .
C13 C 0.7199(2) 0.5923(4) 0.22019(19) 0.0282(10) Uani 1 1 d . . .
H13 H 0.6951 0.5776 0.1871 0.034 Uiso 1 1 calc R . .
C14 C 0.7002(2) 0.6720(4) 0.2537(2) 0.0292(10) Uani 1 1 d . A .
C15 C 0.7378(2) 0.6912(3) 0.3016(2) 0.0282(10) Uani 1 1 d . . .
H15 H 0.7257 0.7464 0.3247 0.034 Uiso 1 1 calc R . .
C16 C 0.7928(2) 0.6331(3) 0.31743(19) 0.0255(10) Uani 1 1 d . . .
C17 C 0.8112(2) 0.5534(3) 0.28280(19) 0.0247(10) Uani 1 1 d . . .
C18 C 0.8272(2) 0.6523(4) 0.37322(19) 0.0269(10) Uani 1 1 d . . .
H18A H 0.8704 0.6211 0.3748 0.032 Uiso 1 1 calc R . .
H18B H 0.8316 0.7293 0.3799 0.032 Uiso 1 1 calc R . .
C19 C 0.7897(2) 0.6022(3) 0.41638(18) 0.0251(9) Uani 1 1 d . . .
C20 C 0.7424(2) 0.6564(3) 0.44057(19) 0.0268(10) Uani 1 1 d . . .
H20 H 0.7359 0.7293 0.4323 0.032 Uiso 1 1 calc R . .
C21 C 0.7036(3) 0.6078(4) 0.4768(2) 0.0328(11) Uani 1 1 d . . .
C22 C 0.7153(2) 0.5016(4) 0.4885(2) 0.0296(10) Uani 1 1 d . . .
H22 H 0.6897 0.4667 0.5129 0.035 Uiso 1 1 calc R . .
C23 C 0.7628(2) 0.4441(3) 0.46584(18) 0.0227(9) Uani 1 1 d . . .
C24 C 0.8004(2) 0.4961(3) 0.43053(19) 0.0242(9) Uani 1 1 d . . .
C25 C 0.7733(2) 0.3276(3) 0.47955(18) 0.0228(9) Uani 1 1 d . . .
H25A H 0.7598 0.3143 0.5164 0.027 Uiso 1 1 calc R . .
H25B H 0.8195 0.3121 0.4805 0.027 Uiso 1 1 calc R . .
C26 C 0.7376(2) 0.2510(3) 0.43973(18) 0.0223(9) Uani 1 1 d . . .
C27 C 0.6781(2) 0.2150(3) 0.45024(19) 0.0240(9) Uani 1 1 d . . .
H27 H 0.6600 0.2402 0.4817 0.029 Uiso 1 1 calc R . .
C28 C 0.7649(2) 0.2158(3) 0.39284(18) 0.0214(9) Uani 1 1 d . . .
C29 C 0.5795(2) 0.1002(4) 0.4325(2) 0.0369(12) Uani 1 1 d . . .
C30 C 0.5921(3) 0.0379(5) 0.4865(3) 0.0577(18) Uani 1 1 d . . .
H30A H 0.5517 0.0111 0.4980 0.087 Uiso 1 1 calc R . .
H30B H 0.6119 0.0848 0.5146 0.087 Uiso 1 1 calc R . .
H30C H 0.6206 -0.0217 0.4810 0.087 Uiso 1 1 calc R . .
C31 C 0.5477(3) 0.0273(5) 0.3909(3) 0.0600(19) Uani 1 1 d . . .
H31A H 0.5402 0.0648 0.3562 0.090 Uiso 1 1 calc R . .
H31B H 0.5069 0.0034 0.4030 0.090 Uiso 1 1 calc R . .
H31C H 0.5751 -0.0341 0.3862 0.090 Uiso 1 1 calc R . .
C32 C 0.5340(3) 0.1920(5) 0.4419(3) 0.0561(18) Uani 1 1 d . . .
H32A H 0.5230 0.2288 0.4074 0.084 Uiso 1 1 calc R . .
H32B H 0.5547 0.2416 0.4682 0.084 Uiso 1 1 calc R . .
H32C H 0.4951 0.1642 0.4559 0.084 Uiso 1 1 calc R . .
C33 C 0.6002(3) 0.2126(4) 0.1474(2) 0.0331(11) Uani 1 1 d . . .
C34 C 0.5607(3) 0.1233(5) 0.1687(3) 0.0526(16) Uani 1 1 d . . .
H34A H 0.5857 0.0578 0.1705 0.079 Uiso 1 1 calc R . .
H34B H 0.5221 0.1131 0.1442 0.079 Uiso 1 1 calc R . .
H34C H 0.5488 0.1414 0.2050 0.079 Uiso 1 1 calc R . .
C35 C 0.6196(3) 0.1833(5) 0.0910(2) 0.0542(16) Uani 1 1 d . . .
H35A H 0.6462 0.1195 0.0937 0.081 Uiso 1 1 calc R . .
H35B H 0.6438 0.2418 0.0767 0.081 Uiso 1 1 calc R . .
H35C H 0.5814 0.1699 0.0666 0.081 Uiso 1 1 calc R . .
C36 C 0.5586(3) 0.3126(4) 0.1413(3) 0.0527(16) Uani 1 1 d . . .
H36A H 0.5205 0.2977 0.1169 0.079 Uiso 1 1 calc R . .
H36B H 0.5828 0.3700 0.1261 0.079 Uiso 1 1 calc R . .
H36C H 0.5458 0.3337 0.1770 0.079 Uiso 1 1 calc R . .
C37 C 0.6390(3) 0.7358(4) 0.2379(2) 0.0408(13) Uani 1 1 d . . .
C38A C 0.5828(5) 0.6551(8) 0.2275(5) 0.060(4) Uiso 0.68(2) 1 d P A 1
H38A H 0.5431 0.6937 0.2180 0.090 Uiso 0.68(2) 1 calc PR A 1
H38B H 0.5787 0.6131 0.2604 0.090 Uiso 0.68(2) 1 calc PR A 1
H38C H 0.5915 0.6079 0.1975 0.090 Uiso 0.68(2) 1 calc PR A 1
C38B C 0.5960(11) 0.6866(17) 0.1926(10) 0.060(8) Uiso 0.32(2) 1 d P A 2
H38D H 0.5577 0.7301 0.1855 0.089 Uiso 0.32(2) 1 calc PR A 2
H38E H 0.5838 0.6152 0.2033 0.089 Uiso 0.32(2) 1 calc PR A 2
H38F H 0.6187 0.6825 0.1596 0.089 Uiso 0.32(2) 1 calc PR A 2
C39A C 0.6653(11) 0.837(2) 0.2038(10) 0.085(7) Uiso 0.47(3) 1 d P A 3
H39A H 0.6902 0.8113 0.1749 0.127 Uiso 0.47(3) 1 calc PR A 3
H39B H 0.6921 0.8825 0.2286 0.127 Uiso 0.47(3) 1 calc PR A 3
H39C H 0.6289 0.8785 0.1879 0.127 Uiso 0.47(3) 1 calc PR A 3
C39B C 0.6432(7) 0.7947(11) 0.1877(5) 0.042(4) Uiso 0.53(3) 1 d P A 4
H39D H 0.6035 0.8339 0.1790 0.063 Uiso 0.53(3) 1 calc PR A 4
H39E H 0.6499 0.7453 0.1581 0.063 Uiso 0.53(3) 1 calc PR A 4
H39F H 0.6789 0.8444 0.1921 0.063 Uiso 0.53(3) 1 calc PR A 4
C40 C 0.6184(4) 0.8029(7) 0.2843(3) 0.086(3) Uani 1 1 d . A .
H40A H 0.6526 0.8524 0.2962 0.129 Uiso 1 1 calc R . .
H40B H 0.6094 0.7569 0.3147 0.129 Uiso 1 1 calc R . .
H40C H 0.5800 0.8427 0.2720 0.129 Uiso 1 1 calc R . .
C41 C 0.6525(2) 0.6764(4) 0.5002(2) 0.0344(12) Uani 1 1 d . . .
C42 C 0.6120(3) 0.6065(5) 0.5375(3) 0.0571(18) Uani 1 1 d . . .
H42A H 0.6403 0.5747 0.5666 0.086 Uiso 1 1 calc R . .
H42B H 0.5904 0.5503 0.5157 0.086 Uiso 1 1 calc R . .
H42C H 0.5803 0.6509 0.5534 0.086 Uiso 1 1 calc R . .
C43 C 0.6061(3) 0.7194(5) 0.4551(3) 0.0566(17) Uani 1 1 d . . .
H43A H 0.5728 0.7604 0.4710 0.085 Uiso 1 1 calc R . .
H43B H 0.5866 0.6604 0.4340 0.085 Uiso 1 1 calc R . .
H43C H 0.6289 0.7651 0.4313 0.085 Uiso 1 1 calc R . .
C44 C 0.6824(3) 0.7628(4) 0.5369(3) 0.0528(17) Uani 1 1 d . . .
H44A H 0.7109 0.7306 0.5657 0.079 Uiso 1 1 calc R . .
H44B H 0.6488 0.8025 0.5531 0.079 Uiso 1 1 calc R . .
H44C H 0.7068 0.8109 0.5154 0.079 Uiso 1 1 calc R . .
C45 C 0.9941(2) 0.0257(3) 0.28526(19) 0.0261(10) Uani 1 1 d . . .
H45A H 0.9585 -0.0239 0.2757 0.031 Uiso 1 1 calc R . .
H45B H 1.0262 0.0150 0.2587 0.031 Uiso 1 1 calc R . .
C46 C 1.0246(2) -0.0035(4) 0.3420(2) 0.0294(10) Uani 1 1 d . . .
H46A H 1.0464 -0.0725 0.3398 0.035 Uiso 1 1 calc R . .
H46B H 1.0573 0.0502 0.3533 0.035 Uiso 1 1 calc R . .
C47 C 0.9771(2) -0.0105(3) 0.38559(19) 0.0260(10) Uani 1 1 d . . .
H47A H 0.9998 -0.0378 0.4194 0.031 Uiso 1 1 calc R . .
H47B H 0.9438 -0.0627 0.3736 0.031 Uiso 1 1 calc R . .
C48 C 0.9445(2) 0.1713(3) 0.20474(19) 0.0277(10) Uani 1 1 d . . .
C49 C 0.9921(3) 0.1857(4) 0.1699(2) 0.0345(12) Uani 1 1 d . . .
H49 H 1.0347 0.1971 0.1843 0.041 Uiso 1 1 calc R . .
C50 C 0.9777(3) 0.1835(4) 0.1139(2) 0.0427(14) Uani 1 1 d . . .
H50 H 1.0105 0.1926 0.0901 0.051 Uiso 1 1 calc R . .
C51 C 0.9152(3) 0.1679(4) 0.0930(2) 0.0399(13) Uani 1 1 d . . .
H51 H 0.9053 0.1657 0.0548 0.048 Uiso 1 1 calc R . .
C52 C 0.8668(3) 0.1554(4) 0.1274(2) 0.0345(11) Uani 1 1 d . . .
H52 H 0.8240 0.1461 0.1128 0.041 Uiso 1 1 calc R . .
C53 C 0.8816(2) 0.1565(4) 0.1832(2) 0.0309(11) Uani 1 1 d . . .
H53 H 0.8487 0.1472 0.2069 0.037 Uiso 1 1 calc R . .
C54 C 1.0328(2) 0.2447(4) 0.29516(19) 0.0271(10) Uani 1 1 d . . .
C55 C 1.0942(2) 0.2127(4) 0.2849(2) 0.0374(12) Uani 1 1 d . . .
H55 H 1.1002 0.1470 0.2674 0.045 Uiso 1 1 calc R . .
C56 C 1.1465(3) 0.2763(4) 0.3002(3) 0.0457(15) Uani 1 1 d . . .
H56 H 1.1881 0.2548 0.2928 0.055 Uiso 1 1 calc R . .
C57 C 1.1373(3) 0.3718(4) 0.3265(2) 0.0426(13) Uani 1 1 d . . .
H57 H 1.1728 0.4152 0.3376 0.051 Uiso 1 1 calc R . .
C58 C 1.0764(2) 0.4037(4) 0.3366(2) 0.0331(11) Uani 1 1 d . . .
H58 H 1.0705 0.4691 0.3546 0.040 Uiso 1 1 calc R . .
C59 C 1.0244(2) 0.3411(3) 0.32076(19) 0.0281(10) Uani 1 1 d . . .
H59 H 0.9827 0.3640 0.3274 0.034 Uiso 1 1 calc R . .
C60 C 0.8831(2) 0.0736(3) 0.45039(19) 0.0264(10) Uani 1 1 d . . .
C61 C 0.8330(2) 0.0066(3) 0.4335(2) 0.0291(10) Uani 1 1 d . . .
H61 H 0.8292 -0.0200 0.3974 0.035 Uiso 1 1 calc R . .
C62 C 0.7885(3) -0.0217(4) 0.4693(2) 0.0352(12) Uani 1 1 d . . .
H62 H 0.7543 -0.0675 0.4575 0.042 Uiso 1 1 calc R . .
C63 C 0.7936(3) 0.0163(4) 0.5218(2) 0.0355(12) Uani 1 1 d . . .
H63 H 0.7629 -0.0032 0.5461 0.043 Uiso 1 1 calc R . .
C64 C 0.8434(2) 0.0829(4) 0.5391(2) 0.0326(11) Uani 1 1 d . . .
H64 H 0.8470 0.1087 0.5753 0.039 Uiso 1 1 calc R . .
C65 C 0.8882(2) 0.1124(3) 0.50363(19) 0.0271(10) Uani 1 1 d . . .
H65 H 0.9221 0.1585 0.5155 0.032 Uiso 1 1 calc R . .
C66 C 0.9967(2) 0.1984(3) 0.43729(18) 0.0243(9) Uani 1 1 d . . .
C67 C 0.9810(2) 0.3062(3) 0.44162(19) 0.0273(10) Uani 1 1 d . . .
H67 H 0.9400 0.3309 0.4284 0.033 Uiso 1 1 calc R . .
C68 C 1.0259(2) 0.3761(4) 0.46531(19) 0.0317(11) Uani 1 1 d . . .
H68 H 1.0154 0.4490 0.4677 0.038 Uiso 1 1 calc R . .
C69 C 1.0847(3) 0.3426(4) 0.4851(2) 0.0376(12) Uani 1 1 d . . .
H69 H 1.1149 0.3917 0.5012 0.045 Uiso 1 1 calc R . .
C70 C 1.1003(3) 0.2372(4) 0.4817(2) 0.0445(14) Uani 1 1 d . . .
H70 H 1.1413 0.2139 0.4956 0.053 Uiso 1 1 calc R . .
C71 C 1.0571(3) 0.1648(4) 0.4584(2) 0.0388(13) Uani 1 1 d . . .
H71 H 1.0684 0.0921 0.4567 0.047 Uiso 1 1 calc R . .
C72 C 0.6295(3) 0.3828(5) 0.3113(3) 0.069(2) Uani 1 1 d . . .
H72A H 0.6483 0.4035 0.2775 0.082 Uiso 1 1 calc R . .
H72B H 0.6521 0.3188 0.3259 0.082 Uiso 1 1 calc R . .
Cl73 Cl 0.64064(13) 0.48522(18) 0.35866(11) 0.1025(8) Uani 1 1 d . . .
Cl74 Cl 0.55209(12) 0.3538(3) 0.29684(11) 0.1152(10) Uani 1 1 d . . .

loop_
_atom_site_aniso_label
_atom_site_aniso_U_11
_atom_site_aniso_U_22
_atom_site_aniso_U_33
_atom_site_aniso_U_23
_atom_site_aniso_U_13
_atom_site_aniso_U_12
Pt 0.01886(10) 0.02101(10) 0.02198(10) 0.00140(7) 0.00578(6) 0.00312(7)
P1 0.0211(6) 0.0221(5) 0.0246(6) 0.0001(4) 0.0069(5) 0.0031(4)
P2 0.0228(6) 0.0218(6) 0.0240(6) 0.0014(4) 0.0050(5) 0.0034(4)
O1 0.0187(16) 0.0231(15) 0.0259(16) -0.0029(12) 0.0095(13) 0.0024(12)
O2 0.0210(16) 0.0221(15) 0.0242(16) 0.0023(12) 0.0033(13) 0.0009(12)
O3 0.0208(17) 0.0254(17) 0.0326(18) 0.0025(13) 0.0040(14) 0.0004(13)
O4 0.0189(16) 0.0301(17) 0.0342(19) 0.0024(14) 0.0078(14) 0.0013(13)
C1 0.025(3) 0.026(2) 0.035(3) 0.0015(19) 0.007(2) 0.0001(19)
C2 0.034(3) 0.020(2) 0.026(2) -0.0009(18) 0.009(2) -0.0025(19)
C3 0.027(2) 0.017(2) 0.023(2) 0.0026(16) 0.0070(19) 0.0037(17)
C4 0.021(2) 0.022(2) 0.024(2) -0.0024(17) 0.0041(18) 0.0009(17)
C5 0.024(2) 0.023(2) 0.022(2) -0.0015(17) 0.0067(19) 0.0046(17)
C6 0.028(3) 0.028(2) 0.026(2) -0.0032(18) 0.007(2) 0.0013(19)
C7 0.025(3) 0.033(2) 0.024(2) -0.0048(19) 0.002(2) 0.0037(19)
C8 0.033(3) 0.030(2) 0.023(2) 0.0030(18) 0.006(2) 0.010(2)
C9 0.027(3) 0.027(2) 0.019(2) -0.0003(17) 0.0081(19) 0.0039(18)
C10 0.023(2) 0.026(2) 0.020(2) -0.0014(17) 0.0035(18) 0.0075(18)
C11 0.028(3) 0.032(2) 0.023(2) 0.0072(18) 0.008(2) 0.0059(19)
C12 0.022(2) 0.026(2) 0.022(2) 0.0090(17) 0.0058(18) -0.0003(17)
C13 0.027(3) 0.031(2) 0.028(2) 0.0040(19) 0.006(2) 0.000(2)
C14 0.023(3) 0.031(2) 0.034(3) 0.005(2) 0.008(2) 0.0031(19)
C15 0.027(3) 0.028(2) 0.031(3) 0.0011(19) 0.007(2) 0.0043(19)
C16 0.026(2) 0.026(2) 0.026(2) 0.0052(18) 0.0051(19) -0.0036(18)
C17 0.021(2) 0.024(2) 0.030(2) 0.0065(18) 0.0052(19) -0.0015(17)
C18 0.028(3) 0.022(2) 0.031(3) 0.0005(18) 0.004(2) -0.0031(18)
C19 0.025(2) 0.025(2) 0.025(2) -0.0028(18) 0.0004(19) -0.0044(18)
C20 0.033(3) 0.017(2) 0.031(3) -0.0001(18) 0.008(2) 0.0030(18)
C21 0.039(3) 0.025(2) 0.036(3) 0.001(2) 0.012(2) 0.003(2)
C22 0.026(3) 0.032(2) 0.032(3) 0.001(2) 0.011(2) -0.001(2)
C23 0.023(2) 0.024(2) 0.021(2) 0.0021(17) -0.0009(18) 0.0017(17)
C24 0.020(2) 0.024(2) 0.029(2) -0.0017(18) 0.0014(19) 0.0006(17)
C25 0.025(2) 0.023(2) 0.020(2) 0.0014(17) 0.0049(19) 0.0061(17)
C26 0.031(3) 0.014(2) 0.022(2) 0.0012(16) 0.0074(19) 0.0029(17)
C27 0.026(2) 0.025(2) 0.023(2) 0.0013(17) 0.0106(19) 0.0019(18)
C28 0.016(2) 0.025(2) 0.024(2) 0.0060(17) 0.0084(18) 0.0036(16)
C29 0.032(3) 0.035(3) 0.046(3) -0.006(2) 0.018(2) -0.006(2)
C30 0.048(4) 0.058(4) 0.070(5) 0.020(3) 0.028(3) -0.010(3)
C31 0.038(4) 0.062(4) 0.084(5) -0.029(4) 0.028(3) -0.022(3)
C32 0.029(3) 0.058(4) 0.084(5) -0.016(3) 0.021(3) -0.001(3)
C33 0.031(3) 0.036(3) 0.031(3) 0.000(2) -0.003(2) 0.000(2)
C34 0.036(3) 0.065(4) 0.053(4) 0.014(3) -0.012(3) -0.014(3)
C35 0.060(4) 0.070(4) 0.031(3) -0.009(3) -0.009(3) -0.005(3)
C36 0.039(4) 0.045(3) 0.070(4) -0.001(3) -0.017(3) 0.009(3)
C37 0.036(3) 0.041(3) 0.045(3) -0.005(2) 0.000(3) 0.014(2)
C40 0.060(5) 0.130(8) 0.068(5) -0.019(5) 0.003(4) 0.059(5)
C41 0.030(3) 0.038(3) 0.036(3) -0.012(2) 0.007(2) 0.018(2)
C42 0.052(4) 0.042(3) 0.083(5) -0.002(3) 0.042(4) 0.006(3)
C43 0.050(4) 0.060(4) 0.061(4) -0.008(3) 0.015(3) 0.028(3)
C44 0.077(5) 0.033(3) 0.052(4) -0.006(3) 0.028(3) 0.005(3)
C45 0.024(2) 0.023(2) 0.032(3) -0.0022(18) 0.009(2) 0.0052(18)
C46 0.028(3) 0.025(2) 0.035(3) -0.002(2) 0.005(2) 0.0047(19)
C47 0.028(3) 0.021(2) 0.029(2) -0.0008(18) 0.002(2) 0.0070(18)
C48 0.034(3) 0.021(2) 0.029(3) 0.0010(18) 0.009(2) 0.0066(19)
C49 0.038(3) 0.037(3) 0.030(3) -0.002(2) 0.013(2) -0.001(2)
C50 0.055(4) 0.042(3) 0.033(3) 0.006(2) 0.019(3) 0.000(3)
C51 0.058(4) 0.037(3) 0.025(3) 0.007(2) 0.004(3) 0.013(3)
C52 0.036(3) 0.034(3) 0.033(3) -0.002(2) 0.000(2) 0.012(2)
C53 0.034(3) 0.031(2) 0.029(3) 0.000(2) 0.007(2) 0.013(2)
C54 0.030(3) 0.025(2) 0.028(3) 0.0015(19) 0.011(2) 0.0019(19)
C55 0.027(3) 0.034(3) 0.053(3) -0.012(2) 0.013(2) 0.001(2)
C56 0.027(3) 0.044(3) 0.067(4) -0.017(3) 0.015(3) -0.002(2)
C57 0.036(3) 0.038(3) 0.054(4) -0.007(3) 0.012(3) -0.008(2)
C58 0.038(3) 0.022(2) 0.041(3) -0.002(2) 0.012(2) -0.003(2)
C59 0.031(3) 0.023(2) 0.032(3) 0.0025(19) 0.013(2) 0.0039(19)
C60 0.029(3) 0.021(2) 0.030(2) 0.0068(18) 0.008(2) 0.0087(18)
C61 0.035(3) 0.022(2) 0.031(3) 0.0041(19) 0.009(2) 0.0003(19)
C62 0.034(3) 0.032(3) 0.041(3) 0.007(2) 0.008(2) 0.000(2)
C63 0.037(3) 0.035(3) 0.037(3) 0.009(2) 0.018(2) 0.005(2)
C64 0.043(3) 0.029(3) 0.027(3) 0.0018(19) 0.011(2) 0.009(2)
C65 0.030(3) 0.023(2) 0.029(3) 0.0021(18) 0.008(2) 0.0029(19)
C66 0.027(2) 0.025(2) 0.021(2) 0.0010(17) 0.0063(19) -0.0009(18)
C67 0.026(3) 0.027(2) 0.028(2) 0.0025(19) 0.005(2) 0.0081(19)
C68 0.036(3) 0.032(3) 0.027(3) -0.001(2) 0.004(2) 0.002(2)
C69 0.038(3) 0.040(3) 0.033(3) -0.003(2) -0.007(2) -0.006(2)
C70 0.032(3) 0.043(3) 0.055(4) -0.002(3) -0.017(3) 0.004(2)
C71 0.036(3) 0.032(3) 0.046(3) 0.001(2) -0.009(3) 0.009(2)
C72 0.051(4) 0.044(4) 0.116(6) -0.020(4) 0.038(4) 0.005(3)
Cl73 0.125(2) 0.0711(13) 0.1018(18) -0.0061(12) -0.0465(15) -0.0252(13)
Cl74 0.0811(17) 0.164(3) 0.0971(18) -0.0152(17) -0.0116(14) -0.0643(17)

loop_
_atom_type_symbol
_atom_type_description
_atom_type_scat_dispersion_real
_atom_type_scat_dispersion_imag
_atom_type_scat_source
C C 0.0033 0.0016 'International Tables Vol C Tables 4.2.6.8 and 6.1.1.4'
H H 0.0000 0.0000 'International Tables Vol C Tables 4.2.6.8 and 6.1.1.4'
O O 0.0106 0.0060 'International Tables Vol C Tables 4.2.6.8 and 6.1.1.4'
P P 0.1023 0.0942 'International Tables Vol C Tables 4.2.6.8 and 6.1.1.4'
Pt Pt -1.7033 8.3905 'International Tables Vol C Tables 4.2.6.8 and 6.1.1.4'
Cl Cl 0.1484 0.1585 'International Tables Vol C Tables 4.2.6.8 and 6.1.1.4'

loop_
_geom_angle_atom_site_label_1
_geom_angle_atom_site_label_2
_geom_angle_atom_site_label_3
_geom_angle
O1 Pt O2 84.87(12)
O1 Pt P1 171.70(9)
O2 Pt P1 95.20(9)
O1 Pt P2 88.09(9)
O2 Pt P2 171.65(9)
P1 Pt P2 91.13(4)
C54 P1 C45 104.9(2)
C54 P1 C48 107.1(2)
C45 P1 C48 102.2(2)
C54 P1 Pt 110.17(15)
C45 P1 Pt 114.36(15)
C48 P1 Pt 117.10(16)
C66 P2 C60 106.4(2)
C66 P2 C47 108.0(2)
C60 P2 C47 102.6(2)
C66 P2 Pt 111.60(15)
C60 P2 Pt 110.82(16)
C47 P2 Pt 116.64(16)
C28 O1 Pt 129.5(3)
C10 O2 Pt 127.4(3)
C17 O3 HO3 107.3
C24 O4 HO4 112.5
C2 C1 C27 116.7(4)
C2 C1 C29 122.8(4)
C27 C1 C29 120.4(4)
C3 C2 C1 122.4(4)
C3 C2 H2 118.8
C1 C2 H2 118.8
C2 C3 C28 119.2(4)
C2 C3 C4 117.6(4)
C28 C3 C4 123.2(4)
C5 C4 C3 112.0(3)
C5 C4 H4A 109.2
C3 C4 H4A 109.2
C5 C4 H4B 109.2
C3 C4 H4B 109.2
H4A C4 H4B 107.9
C6 C5 C10 119.3(4)
C6 C5 C4 116.2(4)
C10 C5 C4 124.4(4)
C7 C6 C5 123.6(4)
C7 C6 H6 118.2
C5 C6 H6 118.2
C6 C7 C8 116.3(4)
C6 C7 C33 122.6(4)
C8 C7 C33 121.1(4)
C9 C8 C7 122.7(4)
C9 C8 H8 118.7
C7 C8 H8 118.7
C8 C9 C10 119.8(4)
C8 C9 C11 119.1(4)
C10 C9 C11 121.0(4)
O2 C10 C5 124.6(4)
O2 C10 C9 117.1(4)
C5 C10 C9 118.3(4)
C9 C11 C12 111.3(3)
C9 C11 H11A 109.4
C12 C11 H11A 109.4
C9 C11 H11B 109.4
C12 C11 H11B 109.4
H11A C11 H11B 108.0
C13 C12 C17 119.0(4)
C13 C12 C11 119.4(4)
C17 C12 C11 121.6(4)
C14 C13 C12 122.1(5)
C14 C13 H13 118.9
C12 C13 H13 118.9
C15 C14 C13 117.2(4)
C15 C14 C37 122.0(4)
C13 C14 C37 120.9(5)
C14 C15 C16 123.1(4)
C14 C15 H15 118.4
C16 C15 H15 118.4
C15 C16 C17 118.2(4)
C15 C16 C18 119.3(4)
C17 C16 C18 122.3(4)
O3 C17 C16 119.8(4)
O3 C17 C12 119.7(4)
C16 C17 C12 120.4(4)
C19 C18 C16 109.5(4)
C19 C18 H18A 109.8
C16 C18 H18A 109.8
C19 C18 H18B 109.8
C16 C18 H18B 109.8
H18A C18 H18B 108.2
C20 C19 C24 118.3(4)
C20 C19 C18 122.2(4)
C24 C19 C18 119.4(4)
C19 C20 C21 122.5(4)
C19 C20 H20 118.8
C21 C20 H20 118.8
C22 C21 C20 116.9(4)
C22 C21 C41 125.8(4)
C20 C21 C41 117.3(4)
C21 C22 C23 122.7(4)
C21 C22 H22 118.6
C23 C22 H22 118.6
C24 C23 C22 118.3(4)
C24 C23 C25 121.0(4)
C22 C23 C25 120.7(4)
O4 C24 C23 121.4(4)
O4 C24 C19 117.4(4)
C23 C24 C19 121.3(4)
C23 C25 C26 114.4(4)
C23 C25 H25A 108.7
C26 C25 H25A 108.7
C23 C25 H25B 108.7
C26 C25 H25B 108.7
H25A C25 H25B 107.6
C27 C26 C28 119.4(4)
C27 C26 C25 119.5(4)
C28 C26 C25 121.1(4)
C26 C27 C1 123.0(4)
C26 C27 H27 118.5
C1 C27 H27 118.5
O1 C28 C26 117.7(4)
O1 C28 C3 123.1(4)
C26 C28 C3 119.2(4)
C31 C29 C1 113.1(4)
C31 C29 C32 108.6(5)
C1 C29 C32 110.2(4)
C31 C29 C30 108.2(5)
C1 C29 C30 108.0(5)
C32 C29 C30 108.6(5)
C29 C30 H30A 109.5
C29 C30 H30B 109.5
H30A C30 H30B 109.5
C29 C30 H30C 109.5
H30A C30 H30C 109.5
H30B C30 H30C 109.5
C29 C31 H31A 109.5
C29 C31 H31B 109.5
H31A C31 H31B 109.5
C29 C31 H31C 109.5
H31A C31 H31C 109.5
H31B C31 H31C 109.5
C29 C32 H32A 109.5
C29 C32 H32B 109.5
H32A C32 H32B 109.5
C29 C32 H32C 109.5
H32A C32 H32C 109.5
H32B C32 H32C 109.5
C35 C33 C34 109.3(5)
C35 C33 C7 107.9(4)
C34 C33 C7 112.8(4)
C35 C33 C36 107.7(5)
C34 C33 C36 108.5(5)
C7 C33 C36 110.4(4)
C33 C34 H34A 109.5
C33 C34 H34B 109.5
H34A C34 H34B 109.5
C33 C34 H34C 109.5
H34A C34 H34C 109.5
H34B C34 H34C 109.5
C33 C35 H35A 109.5
C33 C35 H35B 109.5
H35A C35 H35B 109.5
C33 C35 H35C 109.5
H35A C35 H35C 109.5
H35B C35 H35C 109.5
C33 C36 H36A 109.5
C33 C36 H36B 109.5
H36A C36 H36B 109.5
C33 C36 H36C 109.5
H36A C36 H36C 109.5
H36B C36 H36C 109.5
C39B C37 C38B 69.8(12)
C39B C37 C40 113.6(7)
C38B C37 C40 126.7(10)
C39B C37 C14 111.9(6)
C38B C37 C14 114.1(9)
C40 C37 C14 112.7(5)
C39B C37 C38A 106.9(8)
C38B C37 C38A 38.2(9)
C40 C37 C38A 103.2(7)
C14 C37 C38A 107.8(5)
C39B C37 C39A 28.8(8)
C38B C37 C39A 98.4(15)
C40 C37 C39A 94.6(10)
C14 C37 C39A 103.0(8)
C38A C37 C39A 134.5(11)
C37 C38A H38A 109.5
C37 C38A H38B 109.5
C37 C38A H38C 109.5
C37 C38B H38D 109.5
C37 C38B H38E 109.5
H38D C38B H38E 109.5
C37 C38B H38F 109.5
H38D C38B H38F 109.5
H38E C38B H38F 109.5
C37 C39A H39A 109.5
C37 C39A H39B 109.5
C37 C39A H39C 109.5
C37 C39B H39D 109.5
C37 C39B H39E 109.5
C37 C39B H39F 109.5
C37 C40 H40A 109.5
C37 C40 H40B 109.5
H40A C40 H40B 109.5
C37 C40 H40C 109.5
H40A C40 H40C 109.5
H40B C40 H40C 109.5
C43 C41 C44 112.9(5)
C43 C41 C21 110.8(4)
C44 C41 C21 111.1(5)
C43 C41 C42 106.4(5)
C44 C41 C42 105.7(5)
C21 C41 C42 109.6(4)
C41 C42 H42A 109.5
C41 C42 H42B 109.5
H42A C42 H42B 109.5
C41 C42 H42C 109.5
H42A C42 H42C 109.5
H42B C42 H42C 109.5
C41 C43 H43A 109.5
C41 C43 H43B 109.5
H43A C43 H43B 109.5
C41 C43 H43C 109.5
H43A C43 H43C 109.5
H43B C43 H43C 109.5
C41 C44 H44A 109.5
C41 C44 H44B 109.5
H44A C44 H44B 109.5
C41 C44 H44C 109.5
H44A C44 H44C 109.5
H44B C44 H44C 109.5
C46 C45 P1 115.4(3)
C46 C45 H45A 108.4
P1 C45 H45A 108.4
C46 C45 H45B 108.4
P1 C45 H45B 108.4
H45A C45 H45B 107.5
C47 C46 C45 114.1(4)
C47 C46 H46A 108.7
C45 C46 H46A 108.7
C47 C46 H46B 108.7
C45 C46 H46B 108.7
H46A C46 H46B 107.6
C46 C47 P2 115.3(3)
C46 C47 H47A 108.4
P2 C47 H47A 108.4
C46 C47 H47B 108.4
P2 C47 H47B 108.4
H47A C47 H47B 107.5
C49 C48 C53 119.4(5)
C49 C48 P1 120.8(4)
C53 C48 P1 119.5(4)
C48 C49 C50 120.5(5)
C48 C49 H49 119.8
C50 C49 H49 119.8
C49 C50 C51 119.5(5)
C49 C50 H50 120.2
C51 C50 H50 120.2
C52 C51 C50 120.7(5)
C52 C51 H51 119.7
C50 C51 H51 119.7
C53 C52 C51 119.5(5)
C53 C52 H52 120.2
C51 C52 H52 120.2
C52 C53 C48 120.4(5)
C52 C53 H53 119.8
C48 C53 H53 119.8
C59 C54 C55 119.4(5)
C59 C54 P1 119.1(4)
C55 C54 P1 121.5(4)
C56 C55 C54 120.5(5)
C56 C55 H55 119.7
C54 C55 H55 119.7
C57 C56 C55 119.3(5)
C57 C56 H56 120.4
C55 C56 H56 120.4
C58 C57 C56 120.3(5)
C58 C57 H57 119.9
C56 C57 H57 119.9
C59 C58 C57 120.4(4)
C59 C58 H58 119.8
C57 C58 H58 119.8
C58 C59 C54 120.1(4)
C58 C59 H59 119.9
C54 C59 H59 119.9
C61 C60 C65 119.5(4)
C61 C60 P2 118.7(4)
C65 C60 P2 121.7(4)
C62 C61 C60 120.1(5)
C62 C61 H61 119.9
C60 C61 H61 119.9
C63 C62 C61 120.4(5)
C63 C62 H62 119.8
C61 C62 H62 119.8
C62 C63 C64 119.9(5)
C62 C63 H63 120.0
C64 C63 H63 120.0
C63 C64 C65 120.3(5)
C63 C64 H64 119.8
C65 C64 H64 119.8
C64 C65 C60 119.7(5)
C64 C65 H65 120.2
C60 C65 H65 120.2
C71 C66 C67 118.5(4)
C71 C66 P2 124.6(4)
C67 C66 P2 116.8(4)
C68 C67 C66 119.5(4)
C68 C67 H67 120.3
C66 C67 H67 120.3
C69 C68 C67 121.4(5)
C69 C68 H68 119.3
C67 C68 H68 119.3
C68 C69 C70 119.6(5)
C68 C69 H69 120.2
C70 C69 H69 120.2
C69 C70 C71 121.0(5)
C69 C70 H70 119.5
C71 C70 H70 119.5
C70 C71 C66 120.0(5)
C70 C71 H71 120.0
C66 C71 H71 120.0
Cl74 C72 Cl73 112.2(4)
Cl74 C72 H72A 109.2
Cl73 C72 H72A 109.2
Cl74 C72 H72B 109.2
Cl73 C72 H72B 109.2
H72A C72 H72B 107.9

loop_
_geom_bond_atom_site_label_1
_geom_bond_atom_site_label_2
_geom_bond_distance
Pt O1 2.051(3)
Pt O2 2.061(3)
Pt P1 2.2293(11)
Pt P2 2.2313(12)
P1 C54 1.819(5)
P1 C45 1.825(4)
P1 C48 1.829(5)
P2 C66 1.807(5)
P2 C60 1.824(5)
P2 C47 1.834(4)
O1 C28 1.354(5)
O2 C10 1.358(6)
O3 C17 1.380(5)
O3 HO3 0.8429
O4 C24 1.368(5)
O4 HO4 0.8943
C1 C2 1.393(6)
C1 C27 1.398(7)
C1 C29 1.528(7)
C2 C3 1.396(6)
C2 H2 0.9500
C3 C28 1.407(6)
C3 C4 1.520(6)
C4 C5 1.515(6)
C4 H4A 0.9900
C4 H4B 0.9900
C5 C6 1.396(7)
C5 C10 1.409(6)
C6 C7 1.387(7)
C6 H6 0.9500
C7 C8 1.396(7)
C7 C33 1.539(7)
C8 C9 1.395(7)
C8 H8 0.9500
C9 C10 1.418(6)
C9 C11 1.513(6)
C11 C12 1.528(6)
C11 H11A 0.9900
C11 H11B 0.9900
C12 C13 1.400(6)
C12 C17 1.404(7)
C13 C14 1.390(7)
C13 H13 0.9500
C14 C15 1.389(7)
C14 C37 1.542(7)
C15 C16 1.399(7)
C15 H15 0.9500
C16 C17 1.397(6)
C16 C18 1.522(7)
C18 C19 1.518(6)
C18 H18A 0.9900
C18 H18B 0.9900
C19 C20 1.385(6)
C19 C24 1.400(6)
C20 C21 1.403(6)
C20 H20 0.9500
C21 C22 1.390(7)
C21 C41 1.532(6)
C22 C23 1.391(6)
C22 H22 0.9500
C23 C24 1.391(6)
C23 C25 1.523(6)
C25 C26 1.531(6)
C25 H25A 0.9900
C25 H25B 0.9900
C26 C27 1.379(6)
C26 C28 1.407(6)
C27 H27 0.9500
C29 C31 1.497(8)
C29 C32 1.535(7)
C29 C30 1.552(8)
C30 H30A 0.9800
C30 H30B 0.9800
C30 H30C 0.9800
C31 H31A 0.9800
C31 H31B 0.9800
C31 H31C 0.9800
C32 H32A 0.9800
C32 H32B 0.9800
C32 H32C 0.9800
C33 C35 1.529(8)
C33 C34 1.523(7)
C33 C36 1.538(7)
C34 H34A 0.9800
C34 H34B 0.9800
C34 H34C 0.9800
C35 H35A 0.9800
C35 H35B 0.9800
C35 H35C 0.9800
C36 H36A 0.9800
C36 H36B 0.9800
C36 H36C 0.9800
C37 C39B 1.456(12)
C37 C38B 1.51(2)
C37 C40 1.516(9)
C37 C38A 1.568(12)
C37 C39A 1.65(2)
C38A H38A 0.9800
C38A H38B 0.9800
C38A H38C 0.9800
C38B H38D 0.9800
C38B H38E 0.9800
C38B H38F 0.9800
C39A H39A 0.9800
C39A H39B 0.9800
C39A H39C 0.9800
C39B H39D 0.9800
C39B H39E 0.9800
C39B H39F 0.9800
C40 H40A 0.9800
C40 H40B 0.9800
C40 H40C 0.9800
C41 C43 1.519(8)
C41 C44 1.522(8)
C41 C42 1.577(8)
C42 H42A 0.9800
C42 H42B 0.9800
C42 H42C 0.9800
C43 H43A 0.9800
C43 H43B 0.9800
C43 H43C 0.9800
C44 H44A 0.9800
C44 H44B 0.9800
C44 H44C 0.9800
C45 C46 1.537(7)
C45 H45A 0.9900
C45 H45B 0.9900
C46 C47 1.532(6)
C46 H46A 0.9900
C46 H46B 0.9900
C47 H47A 0.9900
C47 H47B 0.9900
C48 C49 1.388(7)
C48 C53 1.399(7)
C49 C50 1.390(8)
C49 H49 0.9500
C50 C51 1.389(9)
C50 H50 0.9500
C51 C52 1.389(8)
C51 H51 0.9500
C52 C53 1.386(7)
C52 H52 0.9500
C53 H53 0.9500
C54 C59 1.390(6)
C54 C55 1.399(7)
C55 C56 1.391(7)
C55 H55 0.9500
C56 C57 1.391(7)
C56 H56 0.9500
C57 C58 1.386(7)
C57 H57 0.9500
C58 C59 1.382(7)
C58 H58 0.9500
C59 H59 0.9500
C60 C61 1.389(7)
C60 C65 1.399(6)
C61 C62 1.388(7)
C61 H61 0.9500
C62 C63 1.379(7)
C62 H62 0.9500
C63 C64 1.384(7)
C63 H63 0.9500
C64 C65 1.391(6)
C64 H64 0.9500
C65 H65 0.9500
C66 C71 1.400(7)
C66 C67 1.407(6)
C67 C68 1.387(7)
C67 H67 0.9500
C68 C69 1.361(7)
C68 H68 0.9500
C69 C70 1.375(8)
C69 H69 0.9500
C70 C71 1.382(8)
C70 H70 0.9500
C71 H71 0.9500
C72 Cl74 1.680(7)
C72 Cl73 1.746(7)
C72 H72A 0.9900
C72 H72B 0.9900

loop_
_geom_hbond_atom_site_label_D
_geom_hbond_atom_site_label_H
_geom_hbond_atom_site_label_A
_geom_hbond_distance_DH
_geom_hbond_distance_HA
_geom_hbond_distance_DA
_geom_hbond_angle_DHA
O3 HO3 O2 0.84 1.88 2.716(4) 174.7
O4 HO4 O1 0.89 1.72 2.576(4) 159.6
